data_4077294
loop_
_publ_author_name
'Uchiyama, Yosuke'
'Kano, Naokazu'
'Kawashima, Takayuki'

_publ_section_title
;
 Synthesis and Structure of a Novel Ladder-Type Organobismuth Compound
 with Bismuth&#x2212;Oxygen Interactions
;
_journal_issue 12
_journal_name_full Organometallics
_journal_page_first 2440
_journal_paper_doi 10.1021/om010096l
_journal_volume 20
_journal_year 2001
_chemical_formula_moiety 'C26 H24 Bi2 F12 O3 '
_chemical_formula_sum 'C26 H24 Bi2 F12 O3'
_chemical_formula_weight 1030.42
_space_group_IT_number 15
_symmetry_cell_setting monoclinic
_symmetry_Int_Tables_number 15
_symmetry_space_group_name_Hall '-C 2yc'
_symmetry_space_group_name_H-M 'C 1 2/c 1'
_cell_angle_alpha 90
_cell_angle_beta 99.958(2)
_cell_angle_gamma 90
_cell_formula_units_Z 16
_cell_length_a 26.7910(7)
_cell_length_b 19.4570(4)
_cell_length_c 23.8010(6)
_cell_measurement_reflns_used 0
_cell_measurement_temperature 120.2
_cell_measurement_theta_max 0.0
_cell_measurement_theta_min 0.0
_cell_volume 12219.9(5)
_computing_cell_refinement Denzo
_computing_data_collection Xpress
_computing_data_reduction Denzo
_computing_publication_material 'teXsan for Windows (MSC,1997-1999)'
_computing_structure_refinement 'teXsan for Windows (MSC,1997-1999)'
_computing_structure_solution
;
DIRDIF92 PATTY (Beurskens, 1992)
;
_diffrn_ambient_temperature 120.0
_diffrn_measurement_device 'MAC Science IP'
_diffrn_measurement_method \w
_diffrn_orient_matrix_UB_11 0.00000
_diffrn_orient_matrix_UB_12 0.00000
_diffrn_orient_matrix_UB_13 0.00000
_diffrn_orient_matrix_UB_21 0.00000
_diffrn_orient_matrix_UB_22 0.00000
_diffrn_orient_matrix_UB_23 0.00000
_diffrn_orient_matrix_UB_31 0.00000
_diffrn_orient_matrix_UB_32 0.00000
_diffrn_orient_matrix_UB_33 0.00000
_diffrn_radiation_detector 'Imaging Plate'
_diffrn_radiation_monochromator graphite
_diffrn_radiation_source 'X-ray tube'
_diffrn_radiation_type 'Mo K\a'
_diffrn_radiation_wavelength 0.7107
_diffrn_reflns_av_R_equivalents 0.00000
_diffrn_reflns_limit_h_max 32
_diffrn_reflns_limit_h_min 0
_diffrn_reflns_limit_k_max 23
_diffrn_reflns_limit_k_min 0
_diffrn_reflns_limit_l_max 28
_diffrn_reflns_limit_l_min -29
_diffrn_reflns_number 12056
_diffrn_reflns_reduction_process 'Lp corrections applied'
_diffrn_reflns_theta_max 25.77
_diffrn_reflns_theta_min 2.28
_diffrn_standards_decay_% 0.00
_diffrn_standards_interval_count 0
_diffrn_standards_number 0
_exptl_absorpt_coefficient_mu 11.584
_exptl_absorpt_correction_type none
_exptl_crystal_colour colorless
_exptl_crystal_density_diffrn 2.240
_exptl_crystal_density_meas ?
_exptl_crystal_description prism
_exptl_crystal_F_000 7648.00
_exptl_crystal_size_max 0.40
_exptl_crystal_size_mid 0.20
_exptl_crystal_size_min 0.20
_refine_diff_density_max 10.63
_refine_diff_density_min -4.54
_refine_ls_extinction_method none
_refine_ls_goodness_of_fit_all 5.649
_refine_ls_goodness_of_fit_ref 5.650
_refine_ls_hydrogen_treatment noref
_refine_ls_matrix_type full
_refine_ls_number_constraints 0
_refine_ls_number_parameters 775
_refine_ls_number_reflns 11695
_refine_ls_number_restraints 0
_refine_ls_R_factor_all 0.0931
_refine_ls_R_factor_gt 0.0583
_refine_ls_shift/su_max 0.0100
_refine_ls_shift/su_mean 0.0003
_refine_ls_structure_factor_coef Fsqd
_refine_ls_weighting_details 'w = 1/[\s^2^(Fo) + 0.00063|Fo|^2^]'
_refine_ls_weighting_scheme sigma
_refine_ls_wR_factor_all 0.1370
_refine_ls_wR_factor_ref 0.0685
_reflns_number_gt 11695
_reflns_number_total 11695
_reflns_threshold_expression I>-10.00\s(I)
_cod_data_source_file om010096l.cif
_cod_data_source_block '_biobi'
_cod_depositor_comments
;
The following automatic conversions were performed:

'_exptl_crystal_density_meas' value 'not measured' was changed to '?'
- the value is perceived as not measured.

Automatic conversion script
Id: cif_fix_values 3008 2015-01-20 13:52:24Z robertas 
;
_cod_original_sg_symbol_H-M 'C 2/c      '
_cod_original_formula_sum 'C26 H24 Bi2 F12 O3 '
_cod_database_code 4077294

loop_
_symmetry_equiv_pos_as_xyz
'   +x,   +y,   +z'
'   -x,   +y,1/2-z'
'   -x,   -y,   -z'
'   +x,   -y,1/2+z'
'1/2+x,1/2+y,   +z'
1/2-x,1/2+y,1/2-z
'1/2-x,1/2-y,   -z'
1/2+x,1/2-y,1/2+z

loop_
_atom_site_label
_atom_site_fract_x
_atom_site_fract_y
_atom_site_fract_z
_atom_site_U_iso_or_equiv
_atom_site_occupancy
_atom_site_adp_type
_atom_site_calc_flag
Bi(1) 0.229815(7) 0.04948(1) 0.319235(8) 0.01520(5) 1.000 Uani d
Bi(2) 0.236189(7) 0.199290(9) 0.235020(8) 0.01443(5) 1.000 Uani d
Bi(3) 0.254753(7) 0.045820(9) 0.156256(8) 0.01426(5) 1.000 Uani d
Bi(4) 0.287156(7) 0.197134(9) 0.084636(8) 0.01508(5) 1.000 Uani d
F(1) 0.3617(1) -0.1192(1) 0.3514(2) 0.033(1) 1.000 Uani d
F(2) 0.4116(1) -0.0468(2) 0.3985(1) 0.0305(9) 1.000 Uani d
F(3) 0.3370(1) -0.0605(2) 0.4173(1) 0.034(1) 1.000 Uani d
F(4) 0.3554(1) 0.0528(2) 0.2465(1) 0.0301(9) 1.000 Uani d
F(5) 0.3584(1) -0.0582(2) 0.2472(2) 0.039(1) 1.000 Uani d
F(6) 0.4195(1) 0.0003(2) 0.2953(1) 0.036(1) 1.000 Uani d
F(7) 0.1822(2) 0.3082(2) 0.3085(2) 0.041(1) 1.000 Uani d
F(8) 0.1701(2) 0.2639(2) 0.3881(1) 0.052(1) 1.000 Uani d
F(9) 0.1070(2) 0.3040(2) 0.3282(2) 0.050(1) 1.000 Uani d
F(10) 0.1032(1) 0.0913(2) 0.3028(2) 0.039(1) 1.000 Uani d
F(11) 0.1368(1) 0.1315(2) 0.3849(1) 0.039(1) 1.000 Uani d
F(12) 0.0685(1) 0.1761(2) 0.3398(2) 0.052(1) 1.000 Uani d
F(13) 0.1794(1) 0.1521(2) -0.0108(1) 0.0275(9) 1.000 Uani d
F(14) 0.1730(1) 0.0689(2) -0.0728(1) 0.032(1) 1.000 Uani d
F(15) 0.2446(1) 0.1194(2) -0.0466(1) 0.0286(9) 1.000 Uani d
F(16) 0.2020(1) -0.0577(2) -0.0336(1) 0.0275(9) 1.000 Uani d
F(17) 0.2762(1) -0.0123(2) -0.0246(1) 0.029(1) 1.000 Uani d
F(18) 0.2522(1) -0.0633(2) 0.0462(1) 0.0273(9) 1.000 Uani d
F(19) 0.4303(1) 0.2527(2) 0.2640(1) 0.035(1) 1.000 Uani d
F(20) 0.3586(1) 0.1976(2) 0.2516(1) 0.031(1) 1.000 Uani d
F(21) 0.3591(1) 0.3081(2) 0.2531(1) 0.029(1) 1.000 Uani d
F(22) 0.4019(1) 0.3720(2) 0.1691(1) 0.032(1) 1.000 Uani d
F(23) 0.4085(1) 0.3131(2) 0.0949(1) 0.033(1) 1.000 Uani d
F(24) 0.4629(1) 0.2999(2) 0.1712(2) 0.039(1) 1.000 Uani d
O(1) 0.2908(1) -0.0224(2) 0.3118(2) 0.018(1) 1.000 Uani d
O(2) 0.1939(1) 0.1699(2) 0.3094(1) 0.017(1) 1.000 Uani d
O(3) 0.2332(1) 0.0866(2) 0.2373(1) 0.019(1) 1.000 Uani d
O(4) 0.2533(1) 0.1580(2) 0.1513(1) 0.018(1) 1.000 Uani d
O(5) 0.2558(1) 0.0757(2) 0.0603(1) 0.0141(9) 1.000 Uani d
O(6) 0.3300(1) 0.2705(2) 0.1454(1) 0.019(1) 1.000 Uani d
C(1) 0.2993(2) 0.1056(3) 0.3612(2) 0.019(1) 1.000 Uani d
C(2) 0.3008(2) 0.1705(3) 0.3846(2) 0.019(1) 1.000 Uani d
C(3) 0.3469(2) 0.2016(3) 0.4087(2) 0.025(2) 1.000 Uani d
C(4) 0.3898(2) 0.1653(3) 0.4072(3) 0.032(2) 1.000 Uani d
C(5) 0.3894(2) 0.0998(3) 0.3825(3) 0.031(2) 1.000 Uani d
C(6) 0.3441(2) 0.0700(3) 0.3586(2) 0.019(1) 1.000 Uani d
C(7) 0.3406(2) -0.0012(3) 0.3314(2) 0.021(1) 1.000 Uani d
C(8) 0.3629(2) -0.0568(3) 0.3734(2) 0.019(1) 1.000 Uani d
C(9) 0.3684(2) -0.0031(3) 0.2811(2) 0.023(2) 1.000 Uani d
C(10) 0.3463(3) 0.2729(3) 0.4352(3) 0.037(2) 1.000 Uani d
C(11) 0.3274(3) 0.3244(3) 0.3910(3) 0.032(2) 1.000 Uani d
C(12) 0.3114(4) 0.2719(3) 0.4790(3) 0.056(2) 1.000 Uani d
C(13) 0.3989(4) 0.2946(4) 0.4649(5) 0.114(4) 1.000 Uani d
C(14) 0.1547(2) 0.2100(3) 0.1989(2) 0.016(1) 1.000 Uani d
C(15) 0.1359(2) 0.2212(2) 0.1415(2) 0.014(1) 1.000 Uani d
C(16) 0.0841(2) 0.2348(3) 0.1225(2) 0.018(1) 1.000 Uani d
C(17) 0.0526(2) 0.2361(3) 0.1644(2) 0.023(1) 1.000 Uani d
C(18) 0.0708(2) 0.2241(3) 0.2204(2) 0.026(2) 1.000 Uani d
C(19) 0.1218(2) 0.2111(3) 0.2393(2) 0.020(1) 1.000 Uani d
C(20) 0.1459(2) 0.1988(3) 0.3033(2) 0.020(1) 1.000 Uani d
C(21) 0.1498(3) 0.2684(3) 0.3328(3) 0.034(2) 1.000 Uani d
C(22) 0.1124(2) 0.1496(3) 0.3323(2) 0.029(2) 1.000 Uani d
C(23) 0.0629(2) 0.2466(3) 0.0590(2) 0.023(1) 1.000 Uani d
C(24) 0.1038(2) 0.2771(3) 0.0265(2) 0.025(2) 1.000 Uani d
C(25) 0.0445(3) 0.1793(3) 0.0312(3) 0.037(2) 1.000 Uani d
C(26) 0.0192(2) 0.2984(3) 0.0527(2) 0.031(2) 1.000 Uani d
C(27) 0.1759(2) 0.0329(3) 0.1100(2) 0.022(1) 1.000 Uani d
C(28) 0.1350(2) 0.0193(2) 0.1377(2) 0.014(1) 1.000 Uani d
C(29) 0.0874(2) 0.0007(3) 0.1078(2) 0.017(1) 1.000 Uani d
C(30) 0.0824(2) -0.0037(3) 0.0486(2) 0.021(1) 1.000 Uani d
C(31) 0.1220(2) 0.0106(3) 0.0199(2) 0.019(1) 1.000 Uani d
C(32) 0.1694(2) 0.0308(3) 0.0499(2) 0.016(1) 1.000 Uani d
C(33) 0.2162(2) 0.0457(3) 0.0229(2) 0.015(1) 1.000 Uani d
C(34) 0.2025(2) 0.0969(3) -0.0280(2) 0.017(1) 1.000 Uani d
C(35) 0.2360(2) -0.0212(3) 0.0016(2) 0.019(1) 1.000 Uani d
C(36) 0.0427(2) -0.0144(3) 0.1400(3) 0.025(2) 1.000 Uani d
C(37) 0.0570(3) -0.0706(4) 0.1838(3) 0.051(2) 1.000 Uani d
C(38) 0.0326(3) 0.0512(4) 0.1712(3) 0.044(2) 1.000 Uani d
C(39) -0.0048(3) -0.0328(4) 0.1011(3) 0.046(2) 1.000 Uani d
C(40) 0.3610(2) 0.1443(3) 0.1115(2) 0.019(1) 1.000 Uani d
C(41) 0.3723(2) 0.0784(3) 0.0946(2) 0.021(1) 1.000 Uani d
C(42) 0.4184(2) 0.0470(3) 0.1156(2) 0.019(1) 1.000 Uani d
C(43) 0.4534(2) 0.0862(3) 0.1534(3) 0.029(2) 1.000 Uani d
C(44) 0.4425(2) 0.1508(3) 0.1713(2) 0.025(2) 1.000 Uani d
C(45) 0.3956(2) 0.1812(3) 0.1494(2) 0.019(1) 1.000 Uani d
C(46) 0.3796(2) 0.2531(3) 0.1694(2) 0.018(1) 1.000 Uani d
C(47) 0.3820(2) 0.2530(3) 0.2351(2) 0.022(1) 1.000 Uani d
C(48) 0.4140(2) 0.3089(3) 0.1508(2) 0.020(1) 1.000 Uani d
C(49) 0.4313(2) -0.0241(3) 0.0978(2) 0.022(1) 1.000 Uani d
C(50) 0.3843(3) -0.0656(3) 0.0711(3) 0.040(2) 1.000 Uani d
C(51) 0.4617(2) -0.0660(3) 0.1469(3) 0.028(2) 1.000 Uani d
C(52) 0.4645(3) -0.0152(3) 0.0510(3) 0.036(2) 1.000 Uani d
H(1) 0.2700 0.1948 0.3845 0.023 1.000 Uiso c
H(2) 0.4217 0.1855 0.4221 0.040 1.000 Uiso c
H(3) 0.4208 0.0762 0.3821 0.036 1.000 Uiso c
H(4) 0.3498 0.3255 0.3637 0.038 1.000 Uiso c
H(5) 0.2946 0.3131 0.3729 0.038 1.000 Uiso c
H(6) 0.3276 0.3689 0.4082 0.038 1.000 Uiso c
H(7) 0.2827 0.2438 0.4649 0.071 1.000 Uiso c
H(8) 0.2997 0.3178 0.4838 0.071 1.000 Uiso c
H(9) 0.3286 0.2549 0.5136 0.071 1.000 Uiso c
H(10) 0.4017 0.3432 0.4645 0.130 1.000 Uiso c
H(11) 0.4043 0.2787 0.5033 0.130 1.000 Uiso c
H(12) 0.4235 0.2749 0.4455 0.130 1.000 Uiso c
H(13) 0.1578 0.2199 0.1147 0.017 1.000 Uiso c
H(14) 0.0176 0.2460 0.1528 0.029 1.000 Uiso c
H(15) 0.0480 0.2254 0.2471 0.031 1.000 Uiso c
H(16) 0.1179 0.3169 0.0456 0.030 1.000 Uiso c
H(17) 0.1296 0.2435 0.0262 0.030 1.000 Uiso c
H(18) 0.0885 0.2876 -0.0113 0.030 1.000 Uiso c
H(19) 0.0721 0.1480 0.0345 0.043 1.000 Uiso c
H(20) 0.0305 0.1865 -0.0074 0.043 1.000 Uiso c
H(21) 0.0191 0.1602 0.0506 0.043 1.000 Uiso c
H(22) 0.0059 0.3060 0.0134 0.035 1.000 Uiso c
H(23) -0.0069 0.2832 0.0717 0.035 1.000 Uiso c
H(24) 0.0317 0.3421 0.0690 0.035 1.000 Uiso c
H(25) 0.1395 0.0231 0.1779 0.018 1.000 Uiso c
H(26) 0.0504 -0.0176 0.0278 0.026 1.000 Uiso c
H(27) 0.1171 0.0069 -0.0206 0.024 1.000 Uiso c
H(28) 0.0895 -0.0626 0.2056 0.060 1.000 Uiso c
H(29) 0.0326 -0.0763 0.2069 0.060 1.000 Uiso c
H(30) 0.0594 -0.1144 0.1631 0.060 1.000 Uiso c
H(31) 0.0646 0.0666 0.1939 0.051 1.000 Uiso c
H(32) 0.0096 0.0432 0.1957 0.051 1.000 Uiso c
H(33) 0.0211 0.0862 0.1446 0.051 1.000 Uiso c
H(34) -0.0199 0.0082 0.0829 0.057 1.000 Uiso c
H(35) -0.0278 -0.0543 0.1209 0.057 1.000 Uiso c
H(36) 0.0028 -0.0627 0.0716 0.057 1.000 Uiso c
H(37) 0.3484 0.0551 0.0676 0.025 1.000 Uiso c
H(38) 0.4855 0.0661 0.1679 0.034 1.000 Uiso c
H(39) 0.4662 0.1755 0.1982 0.031 1.000 Uiso c
H(40) 0.3682 -0.0412 0.0371 0.051 1.000 Uiso c
H(41) 0.3618 -0.0679 0.0968 0.051 1.000 Uiso c
H(42) 0.3943 -0.1090 0.0604 0.051 1.000 Uiso c
H(43) 0.4436 -0.0671 0.1777 0.035 1.000 Uiso c
H(44) 0.4658 -0.1118 0.1340 0.035 1.000 Uiso c
H(45) 0.4938 -0.0457 0.1583 0.035 1.000 Uiso c
H(46) 0.4769 -0.0598 0.0423 0.045 1.000 Uiso c
H(47) 0.4923 0.0134 0.0648 0.045 1.000 Uiso c
H(48) 0.4450 0.0033 0.0178 0.045 1.000 Uiso c

loop_
_atom_site_aniso_label
_atom_site_aniso_U_11
_atom_site_aniso_U_22
_atom_site_aniso_U_33
_atom_site_aniso_U_12
_atom_site_aniso_U_13
_atom_site_aniso_U_23
Bi(1) 0.0169(1) 0.0155(1) 0.01317(9) 0.00072(8) 0.00246(7) 0.00128(8)
Bi(2) 0.0161(1) 0.01269(9) 0.01381(9) 0.00076(8) 0.00077(7) -0.00104(8)
Bi(3) 0.0161(1) 0.01296(9) 0.01297(9) 0.00048(7) 0.00037(7) -0.00140(8)
Bi(4) 0.0168(1) 0.01444(9) 0.01381(9) -0.00086(8) 0.00200(7) 0.00069(8)
F(1) 0.043(2) 0.008(1) 0.045(2) 0.007(1) 0.003(2) -0.003(1)
F(2) 0.024(2) 0.032(2) 0.031(2) 0.002(1) -0.009(1) 0.009(2)
F(3) 0.039(2) 0.038(2) 0.029(2) 0.011(2) 0.016(2) 0.015(2)
F(4) 0.027(2) 0.030(2) 0.031(2) 0.008(2) -0.000(1) 0.008(2)
F(5) 0.044(2) 0.037(2) 0.037(2) -0.007(2) 0.013(2) -0.020(2)
F(6) 0.016(2) 0.065(3) 0.028(2) 0.004(2) 0.004(1) 0.003(2)
F(7) 0.052(3) 0.024(2) 0.040(2) 0.007(2) -0.008(2) -0.006(2)
F(8) 0.081(3) 0.054(3) 0.015(2) 0.016(2) -0.004(2) -0.015(2)
F(9) 0.056(3) 0.047(2) 0.043(2) 0.037(2) -0.003(2) -0.018(2)
F(10) 0.043(2) 0.031(2) 0.041(2) -0.005(2) 0.005(2) 0.015(2)
F(11) 0.039(2) 0.056(3) 0.024(2) 0.010(2) 0.009(2) 0.009(2)
F(12) 0.024(2) 0.086(3) 0.053(3) 0.019(2) 0.025(2) 0.025(2)
F(13) 0.034(2) 0.020(2) 0.029(2) -0.000(1) 0.005(2) -0.004(1)
F(14) 0.048(2) 0.031(2) 0.014(2) -0.001(2) -0.007(2) -0.003(1)
F(15) 0.033(2) 0.027(2) 0.027(2) -0.000(1) 0.010(2) 0.010(1)
F(16) 0.027(2) 0.024(2) 0.030(2) -0.004(1) -0.002(1) -0.011(1)
F(17) 0.031(2) 0.033(2) 0.026(2) 0.007(2) 0.014(2) 0.002(2)
F(18) 0.040(2) 0.021(2) 0.021(2) 0.006(1) 0.007(1) 0.007(1)
F(19) 0.029(2) 0.050(2) 0.024(2) -0.006(2) -0.003(2) -0.006(2)
F(20) 0.038(2) 0.028(2) 0.028(2) -0.006(2) 0.009(2) 0.008(2)
F(21) 0.036(2) 0.030(2) 0.023(2) 0.003(2) 0.005(1) -0.005(1)
F(22) 0.043(2) 0.019(2) 0.031(2) -0.007(1) 0.001(2) -0.002(1)
F(23) 0.042(2) 0.038(2) 0.021(2) -0.013(2) 0.008(2) 0.004(2)
F(24) 0.024(2) 0.037(2) 0.055(2) -0.015(2) 0.001(2) 0.006(2)
O(1) 0.017(2) 0.008(2) 0.028(2) -0.002(1) 0.001(2) -0.000(2)
O(2) 0.016(2) 0.024(2) 0.013(2) 0.002(1) 0.010(1) 0.002(2)
O(3) 0.030(2) 0.008(2) 0.020(2) 0.007(1) 0.006(2) -0.001(1)
O(4) 0.018(2) 0.014(2) 0.023(2) -0.002(1) 0.008(2) -0.001(2)
O(5) 0.024(2) 0.015(2) 0.003(1) -0.002(1) 0.001(1) 0.005(1)
O(6) 0.022(2) 0.011(2) 0.020(2) -0.003(1) -0.008(2) -0.011(2)
C(1) 0.010(3) 0.028(3) 0.015(3) -0.005(2) -0.007(2) -0.001(2)
C(2) 0.023(3) 0.011(2) 0.019(3) -0.001(2) -0.005(2) -0.007(2)
C(3) 0.031(4) 0.019(3) 0.020(3) 0.004(2) -0.013(2) -0.006(2)
C(4) 0.027(4) 0.029(3) 0.034(3) -0.001(3) -0.011(3) 0.003(3)
C(5) 0.025(4) 0.025(3) 0.039(4) -0.000(3) -0.007(3) -0.008(3)
C(6) 0.020(3) 0.020(3) 0.016(3) 0.003(2) 0.000(2) -0.003(2)
C(7) 0.009(3) 0.027(3) 0.025(3) 0.004(2) 0.000(2) -0.002(3)
C(8) 0.018(3) 0.012(3) 0.026(3) -0.004(2) -0.002(2) -0.002(2)
C(9) 0.020(3) 0.022(3) 0.026(3) 0.001(2) 0.000(2) -0.001(3)
C(10) 0.043(4) 0.009(3) 0.053(4) -0.003(3) -0.010(3) -0.010(3)
C(11) 0.050(4) 0.013(3) 0.031(3) 0.003(3) 0.005(3) 0.001(3)
C(12) 0.138(9) 0.016(3) 0.017(3) -0.001(4) 0.022(4) -0.002(3)
C(13) 0.088(8) 0.015(4) 0.20(1) 0.016(4) -0.096(8) -0.021(5)
C(14) 0.016(3) 0.018(3) 0.014(2) -0.001(2) 0.003(2) -0.000(2)
C(15) 0.018(3) 0.009(2) 0.013(2) 0.002(2) 0.002(2) 0.000(2)
C(16) 0.032(3) 0.011(2) 0.011(2) -0.001(2) 0.001(2) 0.002(2)
C(17) 0.020(3) 0.027(3) 0.021(3) 0.014(2) -0.001(2) 0.007(2)
C(18) 0.016(3) 0.038(3) 0.023(3) 0.003(2) 0.001(2) 0.000(3)
C(19) 0.029(3) 0.012(3) 0.018(3) 0.006(2) 0.001(2) 0.001(2)
C(20) 0.018(3) 0.024(3) 0.018(3) 0.005(2) 0.007(2) 0.007(2)
C(21) 0.041(4) 0.037(4) 0.023(3) 0.011(3) 0.003(3) -0.001(3)
C(22) 0.016(3) 0.049(4) 0.022(3) 0.009(3) 0.003(2) 0.022(3)
C(23) 0.019(3) 0.023(3) 0.024(3) 0.014(2) -0.002(2) 0.004(2)
C(24) 0.041(4) 0.026(3) 0.008(2) -0.002(3) 0.002(2) 0.004(2)
C(25) 0.051(5) 0.029(3) 0.027(3) -0.004(3) -0.007(3) -0.016(3)
C(26) 0.040(4) 0.029(3) 0.019(3) 0.010(3) -0.008(3) 0.002(3)
C(27) 0.013(3) 0.027(3) 0.024(3) 0.003(2) 0.002(2) -0.010(2)
C(28) 0.016(3) 0.008(2) 0.016(2) -0.001(2) -0.007(2) 0.001(2)
C(29) 0.018(3) 0.018(3) 0.015(3) -0.003(2) 0.001(2) -0.003(2)
C(30) 0.011(3) 0.028(3) 0.023(3) -0.008(2) -0.001(2) -0.003(2)
C(31) 0.019(3) 0.027(3) 0.009(2) -0.006(2) -0.007(2) 0.001(2)
C(32) 0.011(3) 0.023(3) 0.014(2) 0.001(2) 0.001(2) -0.002(2)
C(33) 0.022(3) 0.016(3) 0.009(2) 0.004(2) 0.003(2) -0.004(2)
C(34) 0.029(3) 0.014(3) 0.007(2) 0.001(2) 0.004(2) 0.001(2)
C(35) 0.023(3) 0.015(3) 0.023(3) -0.004(2) 0.012(2) 0.005(2)
C(36) 0.019(3) 0.029(3) 0.029(3) -0.003(2) 0.009(2) -0.001(3)
C(37) 0.044(5) 0.063(5) 0.045(4) -0.013(4) 0.006(4) 0.031(4)
C(38) 0.037(4) 0.039(4) 0.063(5) -0.009(3) 0.027(4) -0.005(4)
C(39) 0.028(4) 0.084(6) 0.028(3) -0.016(4) 0.009(3) 0.001(4)
C(40) 0.011(3) 0.029(3) 0.016(3) 0.008(2) 0.003(2) 0.003(2)
C(41) 0.019(3) 0.018(3) 0.024(3) 0.003(2) 0.001(2) -0.001(2)
C(42) 0.014(3) 0.016(3) 0.028(3) 0.000(2) 0.002(2) -0.008(2)
C(43) 0.016(3) 0.035(3) 0.033(3) 0.006(2) -0.004(3) -0.002(3)
C(44) 0.018(3) 0.027(3) 0.028(3) -0.001(2) -0.003(2) -0.009(3)
C(45) 0.024(3) 0.017(3) 0.018(3) -0.005(2) 0.006(2) -0.004(2)
C(46) 0.018(3) 0.017(3) 0.017(3) 0.001(2) -0.002(2) -0.003(2)
C(47) 0.018(3) 0.024(3) 0.022(3) -0.000(2) -0.002(2) -0.002(2)
C(48) 0.025(3) 0.015(3) 0.017(3) -0.006(2) -0.002(2) 0.001(2)
C(49) 0.022(3) 0.021(3) 0.025(3) 0.001(2) 0.007(2) 0.007(2)
C(50) 0.034(4) 0.019(3) 0.065(5) 0.006(3) 0.001(3) -0.005(3)
C(51) 0.019(3) 0.027(3) 0.036(3) -0.004(2) 0.001(3) -0.002(3)
C(52) 0.053(5) 0.029(3) 0.034(4) 0.014(3) 0.032(3) 0.016(3)

loop_
_atom_type_symbol
_atom_type_oxidation_number
_atom_type_number_in_cell
_atom_type_scat_dispersion_real
_atom_type_scat_dispersion_imag
_atom_type_scat_source
C 0 416 0.002 0.002
;International Tables for Crystallography
(1992, Vol. C, Table 6.1.1.2)
;
H 0 384 0.000 0.000
;International Tables for Crystallography
(1992, Vol. C, Table 6.1.1.2)
;
F 0 192 0.014 0.010
;International Tables for Crystallography
(1992, Vol. C, Table 6.1.1.2)
;
O 0 48 0.008 0.006
;International Tables for Crystallography
(1992, Vol. C, Table 6.1.1.2)
;
Bi 0 32 -4.861 10.559
;International Tables for Crystallography
(1992, Vol. C, Tables 4.2.6.8 and 6.1.1.1)
;

loop_
_geom_angle_atom_site_label_1
_geom_angle_atom_site_label_2
_geom_angle_atom_site_label_3
_geom_angle
_geom_angle_publ_flag
O(1) Bi(1) O(2) 149.9(3) ?
O(1) Bi(1) O(3) 89.5(3) ?
O(1) Bi(1) C(1) 76.8(4) ?
O(2) Bi(1) O(3) 70.8(3) ?
O(2) Bi(1) C(1) 82.2(4) ?
O(3) Bi(1) C(1) 94.6(4) ?
O(2) Bi(2) O(3) 73.2(3) ?
O(2) Bi(2) O(4) 141.1(3) ?
O(2) Bi(2) C(14) 75.0(4) ?
O(3) Bi(2) O(4) 71.4(3) ?
O(3) Bi(2) C(14) 93.8(4) ?
O(4) Bi(2) C(14) 91.6(4) ?
O(3) Bi(3) O(4) 71.9(3) ?
O(3) Bi(3) O(5) 142.1(3) ?
O(3) Bi(3) C(27) 95.8(4) ?
O(4) Bi(3) O(5) 72.8(3) ?
O(4) Bi(3) C(27) 94.6(4) ?
O(5) Bi(3) C(27) 73.6(4) ?
O(4) Bi(4) O(5) 70.5(3) ?
O(4) Bi(4) O(6) 89.0(3) ?
O(4) Bi(4) C(40) 95.4(4) ?
O(5) Bi(4) O(6) 149.9(3) ?
O(5) Bi(4) C(40) 83.0(4) ?
O(6) Bi(4) C(40) 77.0(4) ?
Bi(1) O(1) C(7) 117.9(7) ?
Bi(1) O(2) Bi(2) 94.1(3) ?
Bi(1) O(2) C(20) 135.8(8) ?
Bi(2) O(2) C(20) 112.6(7) ?
Bi(1) O(3) Bi(2) 112.0(4) ?
Bi(1) O(3) Bi(3) 137.3(4) ?
Bi(2) O(3) Bi(3) 108.4(3) ?
Bi(2) O(4) Bi(3) 108.0(3) ?
Bi(2) O(4) Bi(4) 135.6(4) ?
Bi(3) O(4) Bi(4) 113.4(4) ?
Bi(3) O(5) Bi(4) 93.9(3) ?
Bi(3) O(5) C(33) 112.4(6) ?
Bi(4) O(5) C(33) 136.3(7) ?
Bi(4) O(6) C(46) 117.5(7) ?
Bi(1) C(1) C(2) 126(1) ?
Bi(1) C(1) C(6) 113.2(9) ?
C(2) C(1) C(6) 120(1) ?
C(1) C(2) C(3) 121(1) ?
C(1) C(2) H(6) 119.4 no
C(3) C(2) H(6) 119.2 no
C(2) C(3) C(4) 117(1) ?
C(2) C(3) C(10) 119(1) ?
C(4) C(3) C(10) 124(1) ?
C(3) C(4) C(5) 123(1) ?
C(3) C(4) H(8) 119.1 no
C(5) C(4) H(8) 118.3 no
C(4) C(5) C(6) 120(1) ?
C(4) C(5) H(11) 119.6 no
C(6) C(5) H(11) 120.5 no
C(1) C(6) C(5) 118(1) ?
C(1) C(6) C(7) 119(1) ?
C(5) C(6) C(7) 123(1) ?
O(1) C(7) C(6) 113(1) ?
O(1) C(7) C(8) 105(1) ?
O(1) C(7) C(9) 107(1) ?
C(6) C(7) C(8) 112(1) ?
C(6) C(7) C(9) 111(1) ?
C(8) C(7) C(9) 108(1) ?
F(1) C(8) F(2) 105(1) ?
F(1) C(8) F(3) 106(1) ?
F(1) C(8) C(7) 114(1) ?
F(2) C(8) F(3) 104(1) ?
F(2) C(8) C(7) 115(1) ?
F(3) C(8) C(7) 110(1) ?
F(4) C(9) F(5) 106(1) ?
F(4) C(9) F(6) 105(1) ?
F(4) C(9) C(7) 110(1) ?
F(5) C(9) F(6) 106(1) ?
F(5) C(9) C(7) 115(1) ?
F(6) C(9) C(7) 115(1) ?
C(3) C(10) C(11) 110(1) ?
C(3) C(10) C(12) 109(1) ?
C(3) C(10) C(13) 112(1) ?
C(11) C(10) C(12) 109(1) ?
C(11) C(10) C(13) 109(2) ?
C(12) C(10) C(13) 108(2) ?
C(10) C(11) H(29) 110.4 no
C(10) C(11) H(35) 109.5 no
C(10) C(11) H(42) 108.8 no
H(29) C(11) H(35) 110.0 no
H(29) C(11) H(42) 109.9 no
H(35) C(11) H(42) 108.1 no
C(10) C(12) H(9) 108.9 no
C(10) C(12) H(45) 108.6 no
C(10) C(12) H(46) 110.0 no
H(9) C(12) H(45) 108.3 no
H(9) C(12) H(46) 110.3 no
H(45) C(12) H(46) 110.7 no
C(10) C(13) H(10) 109.3 no
C(10) C(13) H(43) 109.1 no
C(10) C(13) H(47) 109.8 no
H(10) C(13) H(43) 109.5 no
H(10) C(13) H(47) 109.5 no
H(43) C(13) H(47) 109.6 no
Bi(2) C(14) C(15) 124.2(9) ?
Bi(2) C(14) C(19) 115.3(9) ?
C(15) C(14) C(19) 120(1) ?
C(14) C(15) C(16) 121(1) ?
C(14) C(15) H(16) 120.1 no
C(16) C(15) H(16) 119.0 no
C(15) C(16) C(17) 117(1) ?
C(15) C(16) C(23) 121(1) ?
C(17) C(16) C(23) 122(1) ?
C(16) C(17) C(18) 122(1) ?
C(16) C(17) H(23) 118.6 no
C(18) C(17) H(23) 119.3 no
C(17) C(18) C(19) 121(1) ?
C(17) C(18) H(26) 119.1 no
C(19) C(18) H(26) 119.7 no
C(14) C(19) C(18) 119(1) ?
C(14) C(19) C(20) 117(1) ?
C(18) C(19) C(20) 124(1) ?
O(2) C(20) C(19) 112(1) ?
O(2) C(20) C(21) 109(1) ?
O(2) C(20) C(22) 107(1) ?
C(19) C(20) C(21) 107(1) ?
C(19) C(20) C(22) 111(1) ?
C(21) C(20) C(22) 110(1) ?
F(7) C(21) F(8) 106(1) ?
F(7) C(21) F(9) 106(1) ?
F(7) C(21) C(20) 108(1) ?
F(8) C(21) F(9) 108(1) ?
F(8) C(21) C(20) 112(1) ?
F(9) C(21) C(20) 116(1) ?
F(10) C(22) F(11) 106(1) ?
F(10) C(22) F(12) 108(1) ?
F(10) C(22) C(20) 111(1) ?
F(11) C(22) F(12) 106(1) ?
F(11) C(22) C(20) 110(1) ?
F(12) C(22) C(20) 114(1) ?
C(16) C(23) C(24) 112(1) ?
C(16) C(23) C(25) 110(1) ?
C(16) C(23) C(26) 110(1) ?
C(24) C(23) C(25) 108(1) ?
C(24) C(23) C(26) 107(1) ?
C(25) C(23) C(26) 110(1) ?
C(23) C(24) H(1) 109.0 no
C(23) C(24) H(19) 108.3 no
C(23) C(24) H(37) 109.1 no
H(1) C(24) H(19) 109.8 no
H(1) C(24) H(37) 110.6 no
H(19) C(24) H(37) 109.9 no
C(23) C(25) H(7) 109.3 no
C(23) C(25) H(17) 110.1 no
C(23) C(25) H(18) 109.2 no
H(7) C(25) H(17) 109.4 no
H(7) C(25) H(18) 108.5 no
H(17) C(25) H(18) 110.3 no
C(23) C(26) H(2) 109.4 no
C(23) C(26) H(3) 111.4 no
C(23) C(26) H(22) 110.4 no
H(2) C(26) H(3) 108.3 no
H(2) C(26) H(22) 107.5 no
H(3) C(26) H(22) 109.8 no
Bi(3) C(27) C(28) 122.9(9) ?
Bi(3) C(27) C(32) 116.4(9) ?
C(28) C(27) C(32) 120(1) ?
C(27) C(28) C(29) 122(1) ?
C(27) C(28) H(27) 119.2 no
C(29) C(28) H(27) 118.8 no
C(28) C(29) C(30) 117(1) ?
C(28) C(29) C(36) 121(1) ?
C(30) C(29) C(36) 123(1) ?
C(29) C(30) C(31) 123(1) ?
C(29) C(30) H(30) 117.4 no
C(31) C(30) H(30) 120.0 no
C(30) C(31) C(32) 121(1) ?
C(30) C(31) H(31) 120.1 no
C(32) C(31) H(31) 119.3 no
C(27) C(32) C(31) 118(1) ?
C(27) C(32) C(33) 117(1) ?
C(31) C(32) C(33) 125(1) ?
O(5) C(33) C(32) 113.6(9) ?
O(5) C(33) C(34) 106.2(9) ?
O(5) C(33) C(35) 108(1) ?
C(32) C(33) C(34) 110(1) ?
C(32) C(33) C(35) 110(1) ?
C(34) C(33) C(35) 109.5(9) ?
F(13) C(34) F(14) 109(1) ?
F(13) C(34) F(15) 107(1) ?
F(13) C(34) C(33) 109.4(9) ?
F(14) C(34) F(15) 106.5(9) ?
F(14) C(34) C(33) 113(1) ?
F(15) C(34) C(33) 111(1) ?
F(16) C(35) F(17) 107(1) ?
F(16) C(35) F(18) 105.4(9) ?
F(16) C(35) C(33) 115(1) ?
F(17) C(35) F(18) 106(1) ?
F(17) C(35) C(33) 113(1) ?
F(18) C(35) C(33) 110(1) ?
C(29) C(36) C(37) 111(1) ?
C(29) C(36) C(38) 107(1) ?
C(29) C(36) C(39) 113(1) ?
C(37) C(36) C(38) 108(1) ?
C(37) C(36) C(39) 110(1) ?
C(38) C(36) C(39) 108(1) ?
C(36) C(37) H(24) 111.9 no
C(36) C(37) H(25) 110.9 no
C(36) C(37) H(28) 108.0 no
H(24) C(37) H(25) 111.7 no
H(24) C(37) H(28) 107.7 no
H(25) C(37) H(28) 106.4 no
C(36) C(38) H(34) 108.2 no
C(36) C(38) H(36) 110.0 no
C(36) C(38) H(48) 110.9 no
H(34) C(38) H(36) 107.6 no
H(34) C(38) H(48) 108.6 no
H(36) C(38) H(48) 111.5 no
C(36) C(39) H(20) 109.5 no
C(36) C(39) H(21) 111.3 no
C(36) C(39) H(44) 109.3 no
H(20) C(39) H(21) 109.8 no
H(20) C(39) H(44) 107.4 no
H(21) C(39) H(44) 109.5 no
Bi(4) C(40) C(41) 125(1) ?
Bi(4) C(40) C(45) 114.2(9) ?
C(41) C(40) C(45) 121(1) ?
C(40) C(41) C(42) 122(1) ?
C(40) C(41) H(32) 118.9 no
C(42) C(41) H(32) 119.4 no
C(41) C(42) C(43) 116(1) ?
C(41) C(42) C(49) 122(1) ?
C(43) C(42) C(49) 121(1) ?
C(42) C(43) C(44) 123(1) ?
C(42) C(43) H(38) 117.9 no
C(44) C(43) H(38) 119.3 no
C(43) C(44) C(45) 120(1) ?
C(43) C(44) H(39) 121.2 no
C(45) C(44) H(39) 119.1 no
C(40) C(45) C(44) 119(1) ?
C(40) C(45) C(46) 119(1) ?
C(44) C(45) C(46) 123(1) ?
O(6) C(46) C(45) 113(1) ?
O(6) C(46) C(47) 106(1) ?
O(6) C(46) C(48) 107(1) ?
C(45) C(46) C(47) 110(1) ?
C(45) C(46) C(48) 110(1) ?
C(47) C(46) C(48) 112(1) ?
F(19) C(47) F(20) 107(1) ?
F(19) C(47) F(21) 107(1) ?
F(19) C(47) C(46) 112(1) ?
F(20) C(47) F(21) 107(1) ?
F(20) C(47) C(46) 111(1) ?
F(21) C(47) C(46) 112(1) ?
F(22) C(48) F(23) 106(1) ?
F(22) C(48) F(24) 106(1) ?
F(22) C(48) C(46) 111(1) ?
F(23) C(48) F(24) 108(1) ?
F(23) C(48) C(46) 111(1) ?
F(24) C(48) C(46) 114(1) ?
C(42) C(49) C(50) 113(1) ?
C(42) C(49) C(51) 113(1) ?
C(42) C(49) C(52) 107(1) ?
C(50) C(49) C(51) 109(1) ?
C(50) C(49) C(52) 107(1) ?
C(51) C(49) C(52) 108(1) ?
C(49) C(50) H(5) 109.4 no
C(49) C(50) H(14) 109.6 no
C(49) C(50) H(15) 107.4 no
H(5) C(50) H(14) 112.6 no
H(5) C(50) H(15) 109.0 no
H(14) C(50) H(15) 108.7 no
C(49) C(51) H(4) 109.0 no
C(49) C(51) H(12) 109.6 no
C(49) C(51) H(13) 109.0 no
H(4) C(51) H(12) 109.6 no
H(4) C(51) H(13) 109.2 no
H(12) C(51) H(13) 110.3 no
C(49) C(52) H(33) 110.0 no
C(49) C(52) H(40) 108.4 no
C(49) C(52) H(41) 109.5 no
H(33) C(52) H(40) 109.1 no
H(33) C(52) H(41) 110.8 no
H(40) C(52) H(41) 108.9 no

loop_
_geom_bond_atom_site_label_1
_geom_bond_atom_site_label_2
_geom_bond_distance
_geom_bond_publ_flag
Bi(1) O(1) 2.182(8) ?
Bi(1) O(2) 2.528(8) ?
Bi(1) O(3) 2.097(8) ?
Bi(1) C(1) 2.24(1) ?
Bi(2) O(2) 2.332(7) ?
Bi(2) O(3) 2.195(8) ?
Bi(2) O(4) 2.269(8) ?
Bi(2) C(14) 2.21(1) ?
Bi(3) O(3) 2.251(8) ?
Bi(3) O(4) 2.187(8) ?
Bi(3) O(5) 2.361(7) ?
Bi(3) C(27) 2.22(1) ?
Bi(4) O(4) 2.100(8) ?
Bi(4) O(5) 2.541(8) ?
Bi(4) O(6) 2.207(8) ?
Bi(4) C(40) 2.22(1) ?
F(1) C(8) 1.32(1) ?
F(2) C(8) 1.35(1) ?
F(3) C(8) 1.35(1) ?
F(4) C(9) 1.37(1) ?
F(5) C(9) 1.34(1) ?
F(6) C(9) 1.35(2) ?
F(7) C(21) 1.36(2) ?
F(8) C(21) 1.34(2) ?
F(9) C(21) 1.33(2) ?
F(10) C(22) 1.33(2) ?
F(11) C(22) 1.35(1) ?
F(12) C(22) 1.32(2) ?
F(13) C(34) 1.34(1) ?
F(14) C(34) 1.33(1) ?
F(15) C(34) 1.35(1) ?
F(16) C(35) 1.33(1) ?
F(17) C(35) 1.35(1) ?
F(18) C(35) 1.35(1) ?
F(19) C(47) 1.36(1) ?
F(20) C(47) 1.34(1) ?
F(21) C(47) 1.34(1) ?
F(22) C(48) 1.36(1) ?
F(23) C(48) 1.31(1) ?
F(24) C(48) 1.33(2) ?
O(1) C(7) 1.40(1) ?
O(2) C(20) 1.39(1) ?
O(5) C(33) 1.39(1) ?
O(6) C(46) 1.40(1) ?
C(1) C(2) 1.38(2) ?
C(1) C(6) 1.40(2) ?
C(2) C(3) 1.41(2) ?
C(2) H(6) 0.95 no
C(3) C(4) 1.36(2) ?
C(3) C(10) 1.52(2) ?
C(4) C(5) 1.40(2) ?
C(4) H(8) 0.95 no
C(5) C(6) 1.37(2) ?
C(5) H(11) 0.96 no
C(6) C(7) 1.52(2) ?
C(7) C(8) 1.52(2) ?
C(7) C(9) 1.52(2) ?
C(10) C(11) 1.48(2) ?
C(10) C(12) 1.52(2) ?
C(10) C(13) 1.52(2) ?
C(11) H(29) 0.94 no
C(11) H(35) 0.96 no
C(11) H(42) 0.96 no
C(12) H(9) 0.96 no
C(12) H(45) 0.95 no
C(12) H(46) 0.93 no
C(13) H(10) 0.95 no
C(13) H(43) 0.95 no
C(13) H(47) 0.95 no
C(14) C(15) 1.39(2) ?
C(14) C(19) 1.41(2) ?
C(15) C(16) 1.41(2) ?
C(15) H(16) 0.94 no
C(16) C(17) 1.41(2) ?
C(16) C(23) 1.54(2) ?
C(17) C(18) 1.36(2) ?
C(17) H(23) 0.95 no
C(18) C(19) 1.39(2) ?
C(18) H(26) 0.96 no
C(19) C(20) 1.57(2) ?
C(20) C(21) 1.52(2) ?
C(20) C(22) 1.55(2) ?
C(23) C(24) 1.57(2) ?
C(23) C(25) 1.51(2) ?
C(23) C(26) 1.53(2) ?
C(24) H(1) 0.94 no
C(24) H(19) 0.95 no
C(24) H(37) 0.94 no
C(25) H(7) 0.96 no
C(25) H(17) 0.94 no
C(25) H(18) 0.95 no
C(26) H(2) 0.97 no
C(26) H(3) 0.94 no
C(26) H(22) 0.95 no
C(27) C(28) 1.40(2) ?
C(27) C(32) 1.41(2) ?
C(28) C(29) 1.40(2) ?
C(28) H(27) 0.95 no
C(29) C(30) 1.39(2) ?
C(29) C(36) 1.56(2) ?
C(30) C(31) 1.38(2) ?
C(30) H(30) 0.95 no
C(31) C(32) 1.40(2) ?
C(31) H(31) 0.95 no
C(32) C(33) 1.53(2) ?
C(33) C(34) 1.56(2) ?
C(33) C(35) 1.52(2) ?
C(36) C(37) 1.52(2) ?
C(36) C(38) 1.53(2) ?
C(36) C(39) 1.48(2) ?
C(37) H(24) 0.93 no
C(37) H(25) 0.95 no
C(37) H(28) 0.99 no
C(38) H(34) 0.98 no
C(38) H(36) 0.94 no
C(38) H(48) 0.93 no
C(39) H(20) 0.96 no
C(39) H(21) 0.94 no
C(39) H(44) 0.96 no
C(40) C(41) 1.39(2) ?
C(40) C(45) 1.38(2) ?
C(41) C(42) 1.39(2) ?
C(41) H(32) 0.94 no
C(42) C(43) 1.40(2) ?
C(42) C(49) 1.51(2) ?
C(43) C(44) 1.37(2) ?
C(43) H(38) 0.95 no
C(44) C(45) 1.41(2) ?
C(44) H(39) 0.95 no
C(45) C(46) 1.56(2) ?
C(46) C(47) 1.55(2) ?
C(46) C(48) 1.54(2) ?
C(49) C(50) 1.54(2) ?
C(49) C(51) 1.54(2) ?
C(49) C(52) 1.55(2) ?
C(50) H(5) 0.93 no
C(50) H(14) 0.93 no
C(50) H(15) 0.97 no
C(51) H(4) 0.96 no
C(51) H(12) 0.94 no
C(51) H(13) 0.95 no
C(52) H(33) 0.94 no
C(52) H(40) 0.96 no
C(52) H(41) 0.94 no

loop_
_geom_contact_atom_site_label_1
_geom_contact_atom_site_label_2
_geom_contact_distance
_geom_contact_site_symmetry_2
_geom_contact_publ_flag
F(1) C(15) 3.11(1) 6_545 no
F(1) C(16) 3.20(1) 6_545 no
F(1) C(24) 3.53(1) 6_545 no
F(1) C(14) 3.53(1) 6_545 no
F(2) C(52) 3.39(2) 2_655 no
F(3) F(17) 2.71(1) 4 no
F(3) F(15) 2.99(1) 4 no
F(5) F(7) 3.03(1) 6_545 no
F(5) F(9) 3.44(1) 6_545 no
F(6) C(51) 3.49(2) 2_655 no
F(8) C(12) 3.19(2) 7_556 no
F(9) C(51) 3.24(2) 6 no
F(9) C(50) 3.47(2) 6 no
F(11) F(16) 2.78(1) 4 no
F(12) C(17) 3.43(2) 2 no
F(13) F(23) 2.90(1) 7 no
F(13) O(6) 3.51(1) 7 no
F(14) F(22) 3.00(1) 7 no
F(14) F(23) 3.15(1) 7 no
F(14) O(6) 3.56(1) 7 no
F(15) O(6) 3.53(1) 7 no
F(17) C(1) 3.41(1) 4_554 no
F(18) C(11) 3.56(2) 6_545 no
F(19) F(24) 3.15(1) 2_655 no
F(21) C(37) 3.42(2) 6 no
F(23) C(24) 3.35(1) 7 no
F(23) C(25) 3.46(2) 7 no
F(23) C(34) 3.58(2) 7 no
F(24) C(37) 3.54(2) 5 no
C(52) C(52) 3.39(3) 3_655 no

loop_
_geom_torsion_atom_site_label_1
_geom_torsion_atom_site_label_2
_geom_torsion_atom_site_label_3
_geom_torsion_atom_site_label_4
_geom_torsion
_geom_torsion_publ_flag
Bi(1) O(1) C(7) C(6) 3(1) no
Bi(1) O(1) C(7) C(8) 125.7(8) no
Bi(1) O(1) C(7) C(9) -119.6(9) no
Bi(1) O(2) Bi(2) O(3) 20.9(3) no
Bi(1) O(2) Bi(2) O(4) 46.2(6) no
Bi(1) O(2) Bi(2) C(14) 119.6(4) no
Bi(1) O(2) C(20) C(19) -94(1) no
Bi(1) O(2) C(20) C(21) 147.3(9) no
Bi(1) O(2) C(20) C(22) 28(2) no
Bi(1) O(3) Bi(2) O(2) -27.5(4) no
Bi(1) O(3) Bi(2) O(4) 169.0(5) no
Bi(1) O(3) Bi(2) C(14) -100.6(5) no
Bi(1) O(3) Bi(3) O(4) -163.6(7) no
Bi(1) O(3) Bi(3) O(5) 174.1(5) no
Bi(1) O(3) Bi(3) C(27) 103.4(7) no
Bi(1) C(1) C(2) C(3) -178(1) no
Bi(1) C(1) C(6) C(5) 179(1) no
Bi(1) C(1) C(6) C(7) -3(1) no
Bi(2) O(2) Bi(1) O(1) 29.7(7) no
Bi(2) O(2) Bi(1) O(3) -22.2(3) no
Bi(2) O(2) Bi(1) C(1) 75.5(4) no
Bi(2) O(2) C(20) C(19) 29(1) no
Bi(2) O(2) C(20) C(21) -90(1) no
Bi(2) O(2) C(20) C(22) 150.6(8) no
Bi(2) O(3) Bi(1) O(1) -131.2(4) no
Bi(2) O(3) Bi(1) O(2) 25.6(3) no
Bi(2) O(3) Bi(1) C(1) -54.4(5) no
Bi(2) O(3) Bi(3) O(4) -3.4(3) no
Bi(2) O(3) Bi(3) O(5) -25.7(7) no
Bi(2) O(3) Bi(3) C(27) -96.3(5) no
Bi(2) O(4) Bi(3) O(3) 3.3(3) no
Bi(2) O(4) Bi(3) O(5) 169.2(4) no
Bi(2) O(4) Bi(3) C(27) 97.9(4) no
Bi(2) O(4) Bi(4) O(5) -177.0(7) no
Bi(2) O(4) Bi(4) O(6) 25.5(6) no
Bi(2) O(4) Bi(4) C(40) 102.4(6) no
Bi(2) C(14) C(15) C(16) -173.2(8) no
Bi(2) C(14) C(19) C(18) 174(1) no
Bi(2) C(14) C(19) C(20) -5(1) no
Bi(3) O(3) Bi(1) O(1) 28.5(6) no
Bi(3) O(3) Bi(1) O(2) -174.7(7) no
Bi(3) O(3) Bi(1) C(1) 105.3(7) no
Bi(3) O(3) Bi(2) O(2) 166.8(4) no
Bi(3) O(3) Bi(2) O(4) 3.3(3) no
Bi(3) O(3) Bi(2) C(14) 93.7(4) no
Bi(3) O(4) Bi(2) O(2) -29.0(7) no
Bi(3) O(4) Bi(2) O(3) -3.4(3) no
Bi(3) O(4) Bi(2) C(14) -96.8(4) no
Bi(3) O(4) Bi(4) O(5) 25.4(3) no
Bi(3) O(4) Bi(4) O(6) -132.1(4) no
Bi(3) O(4) Bi(4) C(40) -55.2(5) no
Bi(3) O(5) Bi(4) O(4) -21.4(3) no
Bi(3) O(5) Bi(4) O(6) 28.3(7) no
Bi(3) O(5) Bi(4) C(40) 76.8(4) no
Bi(3) O(5) C(33) C(32) 28(1) no
Bi(3) O(5) C(33) C(34) 148.9(7) no
Bi(3) O(5) C(33) C(35) -93.9(9) no
Bi(3) C(27) C(28) C(29) -169.7(9) no
Bi(3) C(27) C(32) C(31) 168.8(9) no
Bi(3) C(27) C(32) C(33) -7(2) no
Bi(4) O(4) Bi(2) O(2) 172.6(4) no
Bi(4) O(4) Bi(2) O(3) -161.8(7) no
Bi(4) O(4) Bi(2) C(14) 104.7(6) no
Bi(4) O(4) Bi(3) O(3) 167.0(5) no
Bi(4) O(4) Bi(3) O(5) -27.1(4) no
Bi(4) O(4) Bi(3) C(27) -98.3(5) no
Bi(4) O(5) Bi(3) O(3) 42.4(6) no
Bi(4) O(5) Bi(3) O(4) 20.2(3) no
Bi(4) O(5) Bi(3) C(27) 120.5(4) no
Bi(4) O(5) C(33) C(32) -95(1) no
Bi(4) O(5) C(33) C(34) 26(1) no
Bi(4) O(5) C(33) C(35) 143.7(8) no
Bi(4) O(6) C(46) C(45) -2(1) no
Bi(4) O(6) C(46) C(47) -122.3(8) no
Bi(4) O(6) C(46) C(48) 118.5(8) no
Bi(4) C(40) C(41) C(42) -176(1) no
Bi(4) C(40) C(45) C(44) 177(1) no
Bi(4) C(40) C(45) C(46) 1(1) no
F(1) C(8) C(7) O(1) 58(1) no
F(1) C(8) C(7) C(6) -179(1) no
F(1) C(8) C(7) C(9) -56(1) no
F(2) C(8) C(7) O(1) -180(1) no
F(2) C(8) C(7) C(6) -56(2) no
F(2) C(8) C(7) C(9) 66(1) no
F(3) C(8) C(7) O(1) -61(1) no
F(3) C(8) C(7) C(6) 62(1) no
F(3) C(8) C(7) C(9) -176(1) no
F(4) C(9) C(7) O(1) 77(1) no
F(4) C(9) C(7) C(6) -47(1) no
F(4) C(9) C(7) C(8) -170(1) no
F(5) C(9) C(7) O(1) -42(2) no
F(5) C(9) C(7) C(6) -166(1) no
F(5) C(9) C(7) C(8) 70(1) no
F(6) C(9) C(7) O(1) -165(1) no
F(6) C(9) C(7) C(6) 71(1) no
F(6) C(9) C(7) C(8) -53(1) no
F(7) C(21) C(20) O(2) 58(1) no
F(7) C(21) C(20) C(19) -64(1) no
F(7) C(21) C(20) C(22) 176(1) no
F(8) C(21) C(20) O(2) -58(2) no
F(8) C(21) C(20) C(19) -179.9934 no
F(8) C(21) C(20) C(22) 60(2) no
F(9) C(21) C(20) O(2) 177(1) no
F(9) C(21) C(20) C(19) 55(2) no
F(9) C(21) C(20) C(22) -66(2) no
F(10) C(22) C(20) O(2) -69(1) no
F(10) C(22) C(20) C(19) 54(1) no
F(10) C(22) C(20) C(21) 172(1) no
F(11) C(22) C(20) O(2) 48(2) no
F(11) C(22) C(20) C(19) 171(1) no
F(11) C(22) C(20) C(21) -70(1) no
F(12) C(22) C(20) O(2) 168(1) no
F(12) C(22) C(20) C(19) -69(2) no
F(12) C(22) C(20) C(21) 49(2) no
F(13) C(34) C(33) O(5) -72(1) no
F(13) C(34) C(33) C(32) 52(1) no
F(13) C(34) C(33) C(35) 172(1) no
F(14) C(34) C(33) O(5) 166(1) no
F(14) C(34) C(33) C(32) -70(1) no
F(14) C(34) C(33) C(35) 50(1) no
F(15) C(34) C(33) O(5) 47(1) no
F(15) C(34) C(33) C(32) 170.0(9) no
F(15) C(34) C(33) C(35) -69(1) no
F(16) C(35) C(33) O(5) 178.1(9) no
F(16) C(35) C(33) C(32) 54(1) no
F(16) C(35) C(33) C(34) -67(1) no
F(17) C(35) C(33) O(5) -58(1) no
F(17) C(35) C(33) C(32) 178(1) no
F(17) C(35) C(33) C(34) 57(1) no
F(18) C(35) C(33) O(5) 59(1) no
F(18) C(35) C(33) C(32) -65(1) no
F(18) C(35) C(33) C(34) 174(1) no
F(19) C(47) C(46) O(6) -166(1) no
F(19) C(47) C(46) C(45) 72(1) no
F(19) C(47) C(46) C(48) -50(1) no
F(20) C(47) C(46) O(6) 74(1) no
F(20) C(47) C(46) C(45) -48(1) no
F(20) C(47) C(46) C(48) -170(1) no
F(21) C(47) C(46) O(6) -45(1) no
F(21) C(47) C(46) C(45) -167(1) no
F(21) C(47) C(46) C(48) 71(1) no
F(22) C(48) C(46) O(6) 60(1) no
F(22) C(48) C(46) C(45) -178(1) no
F(22) C(48) C(46) C(47) -56(1) no
F(23) C(48) C(46) O(6) -58(1) no
F(23) C(48) C(46) C(45) 64(1) no
F(23) C(48) C(46) C(47) -174(1) no
F(24) C(48) C(46) O(6) 179(1) no
F(24) C(48) C(46) C(45) -59(1) no
F(24) C(48) C(46) C(47) 63(1) no
O(1) Bi(1) O(2) C(20) 158.5(9) no
O(1) Bi(1) C(1) C(2) 179(1) no
O(1) Bi(1) C(1) C(6) 3.3(9) no
O(1) C(7) C(6) C(1) -0(2) no
O(1) C(7) C(6) C(5) 178(1) no
O(2) Bi(1) O(1) C(7) 43(1) no
O(2) Bi(1) C(1) C(2) 21(1) no
O(2) Bi(1) C(1) C(6) -155.0(9) no
O(2) Bi(2) C(14) C(15) -171(1) no
O(2) Bi(2) C(14) C(19) 14.7(8) no
O(2) C(20) C(19) C(14) -17(2) no
O(2) C(20) C(19) C(18) 164(1) no
O(3) Bi(1) O(1) C(7) 91.3(8) no
O(3) Bi(1) O(2) C(20) 107(1) no
O(3) Bi(1) C(1) C(2) 91(1) no
O(3) Bi(1) C(1) C(6) -85.1(9) no
O(3) Bi(2) O(2) C(20) -123.1(8) no
O(3) Bi(2) C(14) C(15) -99(1) no
O(3) Bi(2) C(14) C(19) 86.2(9) no
O(3) Bi(3) O(5) C(33) -101.9(8) no
O(3) Bi(3) C(27) C(28) -29(1) no
O(3) Bi(3) C(27) C(32) 158.5(9) no
O(4) Bi(2) O(2) C(20) -97.7(9) no
O(4) Bi(2) C(14) C(15) -28(1) no
O(4) Bi(2) C(14) C(19) 157.7(9) no
O(4) Bi(3) O(5) C(33) -124.0(8) no
O(4) Bi(3) C(27) C(28) -101(1) no
O(4) Bi(3) C(27) C(32) 86(1) no
O(4) Bi(4) O(5) C(33) 107(1) no
O(4) Bi(4) O(6) C(46) 97.5(8) no
O(4) Bi(4) C(40) C(41) 88(1) no
O(4) Bi(4) C(40) C(45) -89.0(9) no
O(5) Bi(3) C(27) C(28) -172(1) no
O(5) Bi(3) C(27) C(32) 15.6(9) no
O(5) Bi(4) O(6) C(46) 51(1) no
O(5) Bi(4) C(40) C(41) 19(1) no
O(5) Bi(4) C(40) C(45) -158.6(9) no
O(5) C(33) C(32) C(27) -15(2) no
O(5) C(33) C(32) C(31) 170(1) no
O(6) Bi(4) O(5) C(33) 156.9(9) no
O(6) Bi(4) C(40) C(41) 176(1) no
O(6) Bi(4) C(40) C(45) -1.3(9) no
O(6) C(46) C(45) C(40) 1(2) no
O(6) C(46) C(45) C(44) -175(1) no
C(1) Bi(1) O(1) C(7) -3.6(8) no
C(1) Bi(1) O(2) C(20) -156(1) no
C(1) C(2) C(3) C(4) 1(2) no
C(1) C(2) C(3) C(10) -179(1) no
C(1) C(6) C(5) C(4) -2(2) no
C(1) C(6) C(7) C(8) -118(1) no
C(1) C(6) C(7) C(9) 121(1) no
C(2) C(1) C(6) C(5) 3(2) no
C(2) C(1) C(6) C(7) -179(1) no
C(2) C(3) C(4) C(5) 1(2) no
C(2) C(3) C(10) C(11) -66(2) no
C(2) C(3) C(10) C(12) 54(2) no
C(2) C(3) C(10) C(13) 173(2) no
C(3) C(2) C(1) C(6) -3(2) no
C(3) C(4) C(5) C(6) -0(2) no
C(4) C(3) C(10) C(11) 115(2) no
C(4) C(3) C(10) C(12) -126(2) no
C(4) C(3) C(10) C(13) -6(3) no
C(4) C(5) C(6) C(7) -180(1) no
C(5) C(4) C(3) C(10) -180(2) no
C(5) C(6) C(7) C(8) 60(2) no
C(5) C(6) C(7) C(9) -61(2) no
C(14) Bi(2) O(2) C(20) -24.3(8) no
C(14) C(15) C(16) C(17) -0(2) no
C(14) C(15) C(16) C(23) -179(1) no
C(14) C(19) C(18) C(17) -0(2) no
C(14) C(19) C(20) C(21) 103(1) no
C(14) C(19) C(20) C(22) -137(1) no
C(15) C(14) C(19) C(18) -1(2) no
C(15) C(14) C(19) C(20) -179(1) no
C(15) C(16) C(17) C(18) -1(2) no
C(15) C(16) C(23) C(24) -28(2) no
C(15) C(16) C(23) C(25) 92(2) no
C(15) C(16) C(23) C(26) -147(1) no
C(16) C(15) C(14) C(19) 1(2) no
C(16) C(17) C(18) C(19) 1(2) no
C(17) C(16) C(23) C(24) 153(1) no
C(17) C(16) C(23) C(25) -87(2) no
C(17) C(16) C(23) C(26) 34(2) no
C(17) C(18) C(19) C(20) 178(1) no
C(18) C(17) C(16) C(23) 178(1) no
C(18) C(19) C(20) C(21) -76(2) no
C(18) C(19) C(20) C(22) 44(2) no
C(27) Bi(3) O(5) C(33) -23.8(8) no
C(27) C(28) C(29) C(30) -0(2) no
C(27) C(28) C(29) C(36) 180(1) no
C(27) C(32) C(31) C(30) 3(2) no
C(27) C(32) C(33) C(34) -134(1) no
C(27) C(32) C(33) C(35) 105(1) no
C(28) C(27) C(32) C(31) -4(2) no
C(28) C(27) C(32) C(33) -179(1) no
C(28) C(29) C(30) C(31) -1(2) no
C(28) C(29) C(36) C(37) -57(2) no
C(28) C(29) C(36) C(38) 61(2) no
C(28) C(29) C(36) C(39) 180(1) no
C(29) C(28) C(27) C(32) 3(2) no
C(29) C(30) C(31) C(32) -0(2) no
C(30) C(29) C(36) C(37) 123(2) no
C(30) C(29) C(36) C(38) -119(2) no
C(30) C(29) C(36) C(39) -1(2) no
C(30) C(31) C(32) C(33) 178(1) no
C(31) C(30) C(29) C(36) 179(1) no
C(31) C(32) C(33) C(34) 51(2) no
C(31) C(32) C(33) C(35) -70(2) no
C(33) O(5) Bi(4) C(40) -155(1) no
C(40) Bi(4) O(6) C(46) 1.7(8) no
C(40) C(41) C(42) C(43) -2(2) no
C(40) C(41) C(42) C(49) -180(1) no
C(40) C(45) C(44) C(43) 2(2) no
C(40) C(45) C(46) C(47) 119(1) no
C(40) C(45) C(46) C(48) -118(1) no
C(41) C(40) C(45) C(44) -1(2) no
C(41) C(40) C(45) C(46) -177(1) no
C(41) C(42) C(43) C(44) 3(2) no
C(41) C(42) C(49) C(50) -19(2) no
C(41) C(42) C(49) C(51) -143(1) no
C(41) C(42) C(49) C(52) 99(2) no
C(42) C(41) C(40) C(45) 1(2) no
C(42) C(43) C(44) C(45) -3(2) no
C(43) C(42) C(49) C(50) 163(1) no
C(43) C(42) C(49) C(51) 39(2) no
C(43) C(42) C(49) C(52) -79(2) no
C(43) C(44) C(45) C(46) 178(1) no
C(44) C(43) C(42) C(49) -179(1) no
C(44) C(45) C(46) C(47) -57(2) no
C(44) C(45) C(46) C(48) 66(2) no
